data_7020960
loop_
_publ_author_name
'O'Reilly, Matthew E.'
'Ghiviriga, Ion'
'Abboud, Khalil A.'
'Veige, Adam S.'

_publ_section_title
;
 Unusually stable tungstenacyclobutadienes featuring an ONO trianionic
 pincer-type ligand
;
_journal_issue 10
_journal_name_full 'Dalton Transactions'
_journal_page_first 3326
_journal_paper_doi 10.1039/c2dt32653a
_journal_volume 42
_journal_year 2013
_chemical_formula_sum 'C32 H33 F12 N O2 W'
_chemical_formula_weight 875.44
_space_group_IT_number 14
_symmetry_cell_setting monoclinic
_symmetry_space_group_name_Hall '-P 2ybc'
_symmetry_space_group_name_H-M 'P 1 21/c 1'
_atom_sites_solution_hydrogens geom
_atom_sites_solution_primary direct
_atom_sites_solution_secondary difmap
_audit_creation_method SHELXL-97
_audit_update_record
;
2012-07-03 # Formatted by publCIF
;
_cell_angle_alpha 90.00
_cell_angle_beta 104.391(1)
_cell_angle_gamma 90.00
_cell_formula_units_Z 4
_cell_length_a 17.6465(14)
_cell_length_b 9.8689(8)
_cell_length_c 19.5331(16)
_cell_measurement_reflns_used 9867
_cell_measurement_temperature 100(2)
_cell_measurement_theta_max 32.62
_cell_measurement_theta_min 2.33
_cell_volume 3295.0(5)
_computing_cell_refinement 'Bruker APEX2'
_computing_data_collection 'Bruker APEX2 (Bruker, 2008)'
_computing_data_reduction 'Bruker SAINT (Bruker, 2008)'
_computing_molecular_graphics 'Bruker SHELXTL'
_computing_publication_material 'Bruker SHELXTL'
_computing_structure_refinement 'Bruker SHELXTL'
_computing_structure_solution 'Bruker SHELXTL (Bruker, 2008)'
_diffrn_ambient_temperature 100(2)
_diffrn_measured_fraction_theta_full 1.000
_diffrn_measured_fraction_theta_max 1.000
_diffrn_measurement_device_type 'Bruker APEX-II DUO'
_diffrn_measurement_method 'phi and omega scans'
_diffrn_radiation_monochromator 'Bruker Triumph'
_diffrn_radiation_source 'fine-focus sealed tube'
_diffrn_radiation_type MoK\a
_diffrn_radiation_wavelength 0.71073
_diffrn_reflns_av_R_equivalents 0.0320
_diffrn_reflns_av_sigmaI/netI 0.0191
_diffrn_reflns_limit_h_max 22
_diffrn_reflns_limit_h_min -22
_diffrn_reflns_limit_k_max 12
_diffrn_reflns_limit_k_min -12
_diffrn_reflns_limit_l_max 25
_diffrn_reflns_limit_l_min -25
_diffrn_reflns_number 59838
_diffrn_reflns_theta_full 27.50
_diffrn_reflns_theta_max 27.50
_diffrn_reflns_theta_min 2.15
_diffrn_standards_decay_% 0
_diffrn_standards_interval_count 0
_diffrn_standards_interval_time 0
_diffrn_standards_number 0
_exptl_absorpt_coefficient_mu 3.604
_exptl_absorpt_correction_T_max 0.9314
_exptl_absorpt_correction_T_min 0.5475
_exptl_absorpt_correction_type multi-scan
_exptl_absorpt_process_details 'multiscan (SADABS, Blessing 1995)'
_exptl_crystal_colour brown
_exptl_crystal_density_diffrn 1.765
_exptl_crystal_density_method 'not measured'
_exptl_crystal_description plates
_exptl_crystal_F_000 1720
_exptl_crystal_size_max 0.19
_exptl_crystal_size_mid 0.09
_exptl_crystal_size_min 0.02
_refine_diff_density_max 0.866
_refine_diff_density_min -0.821
_refine_diff_density_rms 0.076
_refine_ls_extinction_method none
_refine_ls_goodness_of_fit_ref 1.089
_refine_ls_hydrogen_treatment constr
_refine_ls_matrix_type full
_refine_ls_number_parameters 441
_refine_ls_number_reflns 7570
_refine_ls_number_restraints 0
_refine_ls_restrained_S_all 1.089
_refine_ls_R_factor_all 0.0276
_refine_ls_R_factor_gt 0.0220
_refine_ls_shift/su_max 0.005
_refine_ls_shift/su_mean 0.000
_refine_ls_structure_factor_coef Fsqd
_refine_ls_weighting_details 'calc w=1/[\s^2^(Fo^2^)+(0.0212P)^2^+3.4670P] where P=(Fo^2^+2Fc^2^)/3'
_refine_ls_weighting_scheme calc
_refine_ls_wR_factor_gt 0.0482
_refine_ls_wR_factor_ref 0.0496
_reflns_number_gt 6697
_reflns_number_total 7570
_reflns_threshold_expression I>2\s(I)
_cod_data_source_file c2dt32653a.txt
_cod_data_source_block orei35
_cod_original_sg_symbol_H-M P21/c
_cod_database_code 7020960

loop_
_symmetry_equiv_pos_as_xyz
'x, y, z'
'-x, y+1/2, -z+1/2'
'-x, -y, -z'
'x, -y-1/2, z-1/2'

loop_
_atom_site_label
_atom_site_type_symbol
_atom_site_fract_x
_atom_site_fract_y
_atom_site_fract_z
_atom_site_U_iso_or_equiv
_atom_site_adp_type
_atom_site_occupancy
_atom_site_symmetry_multiplicity
_atom_site_calc_flag
_atom_site_refinement_flags
_atom_site_disorder_assembly
_atom_site_disorder_group
W1 W 0.261255(7) 0.113739(12) 0.811763(14) 0.01504(6) Uani 0.9304(12) 1 d P A 1
W2 W 0.26779(15) 0.1030(3) 0.8412(3) 0.0382(8) Uiso 0.0696(12) 1 d P A 2
F1 F 0.12235(10) 0.09632(17) 0.97631(8) 0.0324(4) Uani 1 1 d . A .
F2 F 0.08088(10) 0.27054(16) 0.91227(9) 0.0340(4) Uani 1 1 d . A .
F3 F 0.00216(9) 0.10696(17) 0.91612(9) 0.0319(4) Uani 1 1 d . A .
F4 F 0.06590(9) 0.05453(18) 0.72726(8) 0.0302(4) Uani 1 1 d . A .
F5 F 0.02483(10) 0.22881(16) 0.77325(9) 0.0332(4) Uani 1 1 d . A .
F6 F -0.02673(9) 0.03340(17) 0.78007(8) 0.0314(4) Uani 1 1 d . A .
F7 F 0.41208(10) 0.05060(19) 0.68993(10) 0.0403(4) Uani 1 1 d . A .
F8 F 0.49533(10) 0.0483(2) 0.79091(10) 0.0417(4) Uani 1 1 d . A .
F9 F 0.48651(10) -0.1236(2) 0.72217(11) 0.0450(5) Uani 1 1 d . A .
F10 F 0.36519(10) -0.23178(17) 0.87116(9) 0.0330(4) Uani 1 1 d . A .
F11 F 0.43859(10) -0.30439(18) 0.80637(11) 0.0444(5) Uani 1 1 d . A .
F12 F 0.47939(11) -0.1458(2) 0.88188(11) 0.0522(6) Uani 1 1 d . A .
O1 O 0.17148(10) 0.13624(17) 0.85287(9) 0.0206(4) Uani 1 1 d . . .
O2 O 0.36064(10) 0.02234(18) 0.81619(9) 0.0228(4) Uani 1 1 d . . .
N1 N 0.21824(12) -0.0767(2) 0.79621(11) 0.0177(4) Uani 1 1 d . . .
C1 C 0.10289(14) 0.0680(3) 0.85264(13) 0.0184(5) Uani 1 1 d . A .
C2 C 0.11545(14) -0.0845(2) 0.86260(12) 0.0173(5) Uani 1 1 d . . .
C3 C 0.17115(14) -0.1484(3) 0.83335(12) 0.0182(5) Uani 1 1 d . A .
C4 C 0.17994(15) -0.2893(3) 0.84141(13) 0.0222(5) Uani 1 1 d . . .
H4 H 0.2169 -0.3344 0.8215 0.027 Uiso 1 1 calc R A .
C5 C 0.13622(15) -0.3640(3) 0.87761(13) 0.0232(5) Uani 1 1 d . A .
H5 H 0.1433 -0.4593 0.8818 0.028 Uiso 1 1 calc R . .
C6 C 0.08212(15) -0.3015(3) 0.90784(13) 0.0221(5) Uani 1 1 d . . .
C7 C 0.07222(14) -0.1628(3) 0.89921(12) 0.0205(5) Uani 1 1 d . A .
H7 H 0.0346 -0.1190 0.9189 0.025 Uiso 1 1 calc R . .
C8 C 0.07569(16) 0.1359(3) 0.91440(14) 0.0242(6) Uani 1 1 d . . .
C9 C 0.04052(15) 0.0969(3) 0.78243(14) 0.0231(5) Uani 1 1 d . . .
C10 C 0.03580(17) -0.3822(3) 0.94906(15) 0.0301(6) Uani 1 1 d . A .
H10A H -0.0008 -0.3222 0.9647 0.045 Uiso 1 1 calc R . .
H10B H 0.0716 -0.4232 0.9904 0.045 Uiso 1 1 calc R . .
H10C H 0.0066 -0.4537 0.9189 0.045 Uiso 1 1 calc R . .
C11 C 0.38002(15) -0.0856(3) 0.77900(14) 0.0224(5) Uani 1 1 d . A .
C12 C 0.31078(14) -0.1465(3) 0.72448(14) 0.0209(5) Uani 1 1 d . . .
C13 C 0.23564(14) -0.1429(2) 0.73701(13) 0.0186(5) Uani 1 1 d . A .
C14 C 0.17381(15) -0.1999(3) 0.68582(13) 0.0219(5) Uani 1 1 d . . .
H14 H 0.1227 -0.1992 0.6934 0.026 Uiso 1 1 calc R A .
C15 C 0.18522(16) -0.2570(3) 0.62462(14) 0.0251(6) Uani 1 1 d . A .
H15 H 0.1419 -0.2947 0.5911 0.030 Uiso 1 1 calc R . .
C16 C 0.25916(16) -0.2604(3) 0.61123(14) 0.0254(6) Uani 1 1 d . . .
C17 C 0.32066(16) -0.2063(3) 0.66231(14) 0.0250(6) Uani 1 1 d . A .
H17 H 0.3718 -0.2100 0.6548 0.030 Uiso 1 1 calc R . .
C18 C 0.44433(16) -0.0281(3) 0.74514(17) 0.0327(7) Uani 1 1 d . . .
C19 C 0.41657(16) -0.1933(3) 0.83482(16) 0.0310(6) Uani 1 1 d . . .
C20 C 0.27189(18) -0.3167(3) 0.54311(15) 0.0339(7) Uani 1 1 d . A .
H20A H 0.2334 -0.3882 0.5255 0.051 Uiso 1 1 calc R . .
H20B H 0.3248 -0.3544 0.5517 0.051 Uiso 1 1 calc R . .
H20C H 0.2657 -0.2440 0.5079 0.051 Uiso 1 1 calc R . .
C21 C 0.25094(15) 0.2400(3) 0.73785(14) 0.0237(5) Uani 1 1 d . . .
C22 C 0.29451(16) 0.3188(3) 0.79783(15) 0.0276(6) Uani 1 1 d . A .
C23 C 0.31657(15) 0.2579(3) 0.86769(14) 0.0250(6) Uani 1 1 d . . .
C24 C 0.21884(17) 0.2786(3) 0.66144(15) 0.0298(6) Uani 1 1 d . A .
C25 C 0.19223(19) 0.1468(3) 0.62069(15) 0.0367(7) Uani 1 1 d . . .
H25A H 0.1710 0.1675 0.5705 0.055 Uiso 1 1 calc R A .
H25B H 0.1517 0.1034 0.6395 0.055 Uiso 1 1 calc R . .
H25C H 0.2370 0.0854 0.6261 0.055 Uiso 1 1 calc R . .
C26 C 0.14794(18) 0.3727(3) 0.65535(16) 0.0355(7) Uani 1 1 d . . .
H26A H 0.1266 0.3976 0.6057 0.053 Uiso 1 1 calc R A .
H26B H 0.1644 0.4547 0.6834 0.053 Uiso 1 1 calc R . .
H26C H 0.1077 0.3256 0.6730 0.053 Uiso 1 1 calc R . .
C27 C 0.2805(2) 0.3456(4) 0.62916(18) 0.0425(8) Uani 1 1 d . . .
H27A H 0.2569 0.3679 0.5795 0.064 Uiso 1 1 calc R A .
H27B H 0.3243 0.2831 0.6321 0.064 Uiso 1 1 calc R . .
H27C H 0.2995 0.4287 0.6553 0.064 Uiso 1 1 calc R . .
C28 C 0.32010(18) 0.4628(3) 0.78797(18) 0.0348(7) Uani 1 1 d . . .
H28A H 0.3672 0.4609 0.7700 0.052 Uiso 1 1 calc R A .
H28B H 0.3314 0.5104 0.8334 0.052 Uiso 1 1 calc R . .
H28C H 0.2782 0.5101 0.7541 0.052 Uiso 1 1 calc R . .
C29 C 0.36308(18) 0.3070(3) 0.93811(16) 0.0354(7) Uani 1 1 d . A .
C30 C 0.3195(2) 0.4179(4) 0.9680(2) 0.0589(11) Uani 1 1 d . . .
H30A H 0.3521 0.4492 1.0134 0.088 Uiso 1 1 calc R A .
H30B H 0.2703 0.3813 0.9747 0.088 Uiso 1 1 calc R . .
H30C H 0.3084 0.4941 0.9348 0.088 Uiso 1 1 calc R . .
C31 C 0.4448(2) 0.3544(4) 0.9343(2) 0.0562(10) Uani 1 1 d . . .
H31A H 0.4737 0.3872 0.9808 0.084 Uiso 1 1 calc R A .
H31B H 0.4398 0.4278 0.8997 0.084 Uiso 1 1 calc R . .
H31C H 0.4732 0.2784 0.9200 0.084 Uiso 1 1 calc R . .
C32 C 0.3717(2) 0.1810(4) 0.98587(17) 0.0511(9) Uani 1 1 d . . .
H32A H 0.4023 0.2044 1.0335 0.077 Uiso 1 1 calc R A .
H32B H 0.3986 0.1093 0.9664 0.077 Uiso 1 1 calc R . .
H32C H 0.3198 0.1492 0.9881 0.077 Uiso 1 1 calc R . .

loop_
_atom_site_aniso_label
_atom_site_aniso_U_11
_atom_site_aniso_U_22
_atom_site_aniso_U_33
_atom_site_aniso_U_23
_atom_site_aniso_U_13
_atom_site_aniso_U_12
W1 0.01389(6) 0.01339(6) 0.01788(11) 0.00185(5) 0.00400(4) -0.00089(4)
F1 0.0388(9) 0.037(1) 0.0209(7) -0.0059(7) 0.0066(7) 0.0014(8)
F2 0.0411(10) 0.0196(8) 0.0476(10) -0.0056(7) 0.0231(8) 0.0008(7)
F3 0.0278(8) 0.0313(9) 0.0431(9) -0.0026(8) 0.0212(7) 0.0014(7)
F4 0.0297(9) 0.0397(10) 0.0205(7) 0.0048(7) 0.0045(6) 0.0074(7)
F5 0.0326(9) 0.0244(9) 0.0413(9) 0.0118(7) 0.0069(7) 0.0091(7)
F6 0.0184(8) 0.0387(10) 0.0344(9) 0.0102(7) 0.0015(6) -0.0030(7)
F7 0.0351(10) 0.0421(11) 0.0466(10) 0.0085(9) 0.0157(8) -0.0119(8)
F8 0.0218(9) 0.0460(11) 0.0588(12) -0.0086(9) 0.0129(8) -0.0148(8)
F9 0.0227(9) 0.0528(12) 0.0658(12) -0.0142(10) 0.0232(8) -0.0039(8)
F10 0.0317(9) 0.0306(9) 0.0344(9) 0.0086(7) 0.0038(7) 0.0029(7)
F11 0.0324(10) 0.0258(10) 0.0772(14) 0.0029(9) 0.0180(9) 0.0121(8)
F12 0.0297(10) 0.0406(11) 0.0695(13) 0.0115(10) -0.0192(9) -0.0034(8)
O1 0.0176(8) 0.0176(9) 0.0284(9) -0.0016(7) 0.0088(7) -0.0011(7)
O2 0.0165(9) 0.0191(9) 0.0316(10) -0.0008(8) 0.0039(7) 0.0003(7)
N1 0.0153(10) 0.0153(10) 0.0242(10) 0.0000(8) 0.0079(8) -0.0004(8)
C1 0.0160(12) 0.0181(12) 0.0219(12) 0.001(1) 0.0062(9) 0.0008(10)
C2 0.0169(11) 0.0175(13) 0.0159(11) 0.0013(9) 0.0010(9) 0.0000(9)
C3 0.0157(11) 0.0185(13) 0.0196(11) 0.0011(9) 0.0030(9) -0.0019(9)
C4 0.0204(13) 0.0188(13) 0.0279(13) 0.0014(10) 0.0069(10) 0.0018(10)
C5 0.0258(13) 0.0170(14) 0.0259(12) 0.0042(10) 0.0046(10) -0.001(1)
C6 0.0213(13) 0.0230(14) 0.0214(12) 0.0033(10) 0.0042(10) -0.0048(10)
C7 0.0195(12) 0.0234(13) 0.0187(11) 0.0003(10) 0.0048(9) -0.0003(10)
C8 0.0246(13) 0.0212(15) 0.0287(13) -0.0014(11) 0.0102(11) 0.0017(11)
C9 0.0208(12) 0.0216(14) 0.0272(13) 0.0066(10) 0.0064(10) 0.0033(10)
C10 0.0353(15) 0.0268(15) 0.0318(14) 0.0050(12) 0.0150(12) -0.0044(13)
C11 0.0159(12) 0.0185(14) 0.0339(14) -0.0001(10) 0.0083(10) -0.0001(10)
C12 0.0168(12) 0.0167(13) 0.0297(13) 0.0019(10) 0.007(1) 0.0005(10)
C13 0.0179(12) 0.0138(12) 0.0251(12) 0.0029(9) 0.0069(9) 0.0003(9)
C14 0.0170(12) 0.0211(13) 0.0282(13) 0.0018(10) 0.0068(10) -0.0014(10)
C15 0.0245(14) 0.0244(14) 0.0259(13) -0.0002(11) 0.0052(11) -0.0041(11)
C16 0.0301(14) 0.0210(14) 0.0273(13) 0.0015(11) 0.0112(11) 0.0000(11)
C17 0.0223(13) 0.0232(14) 0.0333(14) 0.0024(11) 0.0141(11) 0.0013(11)
C18 0.0193(14) 0.0344(17) 0.0468(17) -0.0033(14) 0.0129(12) -0.0052(12)
C19 0.0174(13) 0.0246(15) 0.0473(17) 0.0023(13) 0.0010(12) 0.0020(11)
C20 0.0401(17) 0.0356(17) 0.0290(14) -0.0031(13) 0.0143(13) -0.0002(14)
C21 0.0226(13) 0.0210(13) 0.0297(13) 0.0057(11) 0.0107(11) 0.0047(11)
C22 0.0210(13) 0.0246(15) 0.0411(15) 0.0026(12) 0.0151(12) 0.0032(11)
C23 0.0194(13) 0.0243(14) 0.0319(14) -0.0034(11) 0.0076(11) -0.0018(11)
C24 0.0312(15) 0.0307(16) 0.0309(14) 0.0107(12) 0.0142(12) 0.0089(12)
C25 0.0405(17) 0.0426(19) 0.0274(14) 0.0066(13) 0.0091(12) 0.0073(14)
C26 0.0360(16) 0.0384(18) 0.0344(15) 0.0126(13) 0.0132(13) 0.0103(14)
C27 0.0451(19) 0.046(2) 0.0431(18) 0.0141(15) 0.0237(15) 0.0061(16)
C28 0.0348(16) 0.0215(15) 0.0533(19) -0.0008(13) 0.0210(14) -0.0022(12)
C29 0.0304(16) 0.0391(19) 0.0336(15) -0.0072(13) 0.0022(12) -0.0037(13)
C30 0.065(3) 0.071(3) 0.0394(19) -0.0227(19) 0.0100(18) 0.003(2)
C31 0.0357(19) 0.068(3) 0.059(2) -0.012(2) -0.0001(16) -0.0170(18)
C32 0.043(2) 0.072(3) 0.0317(17) 0.0037(17) -0.0045(14) -0.0069(19)

loop_
_atom_type_symbol
_atom_type_description
_atom_type_scat_dispersion_real
_atom_type_scat_dispersion_imag
_atom_type_scat_source
C C 0.0033 0.0016 'International Tables Vol C Tables 4.2.6.8 and 6.1.1.4'
H H 0.0000 0.0000 'International Tables Vol C Tables 4.2.6.8 and 6.1.1.4'
N N 0.0061 0.0033 'International Tables Vol C Tables 4.2.6.8 and 6.1.1.4'
O O 0.0106 0.0060 'International Tables Vol C Tables 4.2.6.8 and 6.1.1.4'
F F 0.0171 0.0103 'International Tables Vol C Tables 4.2.6.8 and 6.1.1.4'
W W -0.8490 6.8722 'International Tables Vol C Tables 4.2.6.8 and 6.1.1.4'

loop_
_geom_angle_atom_site_label_1
_geom_angle_atom_site_label_2
_geom_angle_atom_site_label_3
_geom_angle
C21 W1 C23 83.30(12)
C21 W1 O2 104.73(9)
C23 W1 O2 89.61(10)
C21 W1 O1 107.80(9)
C23 W1 O1 91.81(9)
O2 W1 O1 147.39(8)
C21 W1 N1 122.65(10)
C23 W1 N1 154.02(10)
O2 W1 N1 82.92(8)
O1 W1 N1 81.68(8)
C21 W1 C22 41.79(11)
C23 W1 C22 41.52(11)
O2 W1 C22 99.81(9)
O1 W1 C22 102.70(8)
N1 W1 C22 164.43(10)
C23 W2 O1 102.23(16)
C23 W2 O2 92.69(15)
O1 W2 O2 164.89(18)
C23 W2 N1 170.7(3)
O1 W2 N1 84.13(12)
O2 W2 N1 80.77(12)
C23 W2 C22 37.41(14)
O1 W2 C22 99.12(15)
O2 W2 C22 91.27(16)
N1 W2 C22 135.5(3)
C23 W2 C21 72.92(18)
O1 W2 C21 94.62(19)
O2 W2 C21 87.46(18)
N1 W2 C21 100.1(2)
C22 W2 C21 35.55(12)
C1 O1 W2 139.76(18)
C1 O1 W1 137.67(15)
W2 O1 W1 16.71(16)
C11 O2 W1 132.08(16)
C11 O2 W2 139.98(18)
W1 O2 W2 16.54(14)
C3 N1 C13 117.2(2)
C3 N1 W1 129.19(16)
C13 N1 W1 113.54(15)
C3 N1 W2 116.6(2)
C13 N1 W2 125.63(19)
W1 N1 W2 15.89(14)
O1 C1 C2 112.3(2)
O1 C1 C8 103.1(2)
C2 C1 C8 112.9(2)
O1 C1 C9 109.9(2)
C2 C1 C9 109.9(2)
C8 C1 C9 108.5(2)
C7 C2 C3 119.1(2)
C7 C2 C1 121.9(2)
C3 C2 C1 119.0(2)
C4 C3 C2 117.9(2)
C4 C3 N1 119.2(2)
C2 C3 N1 122.8(2)
C5 C4 C3 121.7(2)
C5 C4 H4 119.1
C3 C4 H4 119.1
C4 C5 C6 120.8(2)
C4 C5 H5 119.6
C6 C5 H5 119.6
C7 C6 C5 117.9(2)
C7 C6 C10 121.2(2)
C5 C6 C10 120.9(2)
C6 C7 C2 122.6(2)
C6 C7 H7 118.7
C2 C7 H7 118.7
F2 C8 F3 106.7(2)
F2 C8 F1 106.7(2)
F3 C8 F1 107.3(2)
F2 C8 C1 111.6(2)
F3 C8 C1 114.6(2)
F1 C8 C1 109.6(2)
F6 C9 F4 107.5(2)
F6 C9 F5 107.5(2)
F4 C9 F5 107.3(2)
F6 C9 C1 111.9(2)
F4 C9 C1 110.4(2)
F5 C9 C1 112.0(2)
C6 C10 H10A 109.5
C6 C10 H10B 109.5
H10A C10 H10B 109.5
C6 C10 H10C 109.5
H10A C10 H10C 109.5
H10B C10 H10C 109.5
O2 C11 C12 114.2(2)
O2 C11 C19 105.9(2)
C12 C11 C19 110.0(2)
O2 C11 C18 104.2(2)
C12 C11 C18 112.8(2)
C19 C11 C18 109.3(2)
C17 C12 C13 119.2(2)
C17 C12 C11 121.3(2)
C13 C12 C11 119.6(2)
C14 C13 C12 117.8(2)
C14 C13 N1 118.4(2)
C12 C13 N1 123.7(2)
C15 C14 C13 121.8(2)
C15 C14 H14 119.1
C13 C14 H14 119.1
C14 C15 C16 121.1(2)
C14 C15 H15 119.4
C16 C15 H15 119.4
C17 C16 C15 117.3(2)
C17 C16 C20 121.0(2)
C15 C16 C20 121.7(3)
C16 C17 C12 122.9(2)
C16 C17 H17 118.5
C12 C17 H17 118.5
F8 C18 F7 107.1(2)
F8 C18 F9 106.4(2)
F7 C18 F9 107.4(2)
F8 C18 C11 111.3(2)
F7 C18 C11 110.2(2)
F9 C18 C11 114.1(2)
F11 C19 F12 107.3(2)
F11 C19 F10 107.1(2)
F12 C19 F10 106.9(3)
F11 C19 C11 112.7(2)
F12 C19 C11 111.9(2)
F10 C19 C11 110.5(2)
C16 C20 H20A 109.5
C16 C20 H20B 109.5
H20A C20 H20B 109.5
C16 C20 H20C 109.5
H20A C20 H20C 109.5
H20B C20 H20C 109.5
C22 C21 C24 130.9(2)
C22 C21 W1 78.78(16)
C24 C21 W1 150.2(2)
C22 C21 W2 72.07(17)
C24 C21 W2 156.6(2)
W1 C21 W2 7.04(7)
C23 C22 C21 120.0(2)
C23 C22 C28 119.2(3)
C21 C22 C28 120.8(3)
C23 C22 W1 60.53(15)
C21 C22 W1 59.43(14)
C28 C22 W1 178.6(2)
C23 C22 W2 47.66(18)
C21 C22 W2 72.38(19)
C28 C22 W2 166.8(2)
W1 C22 W2 13.10(11)
C22 C23 C29 133.4(3)
C22 C23 W2 94.9(3)
C29 C23 W2 131.7(3)
C22 C23 W1 77.96(17)
C29 C23 W1 148.6(2)
W2 C23 W1 17.25(17)
C21 C24 C27 112.6(3)
C21 C24 C25 106.9(2)
C27 C24 C25 108.0(2)
C21 C24 C26 109.1(2)
C27 C24 C26 110.7(2)
C25 C24 C26 109.4(3)
C24 C25 H25A 109.5
C24 C25 H25B 109.5
H25A C25 H25B 109.5
C24 C25 H25C 109.5
H25A C25 H25C 109.5
H25B C25 H25C 109.5
C24 C26 H26A 109.5
C24 C26 H26B 109.5
H26A C26 H26B 109.5
C24 C26 H26C 109.5
H26A C26 H26C 109.5
H26B C26 H26C 109.5
C24 C27 H27A 109.5
C24 C27 H27B 109.5
H27A C27 H27B 109.5
C24 C27 H27C 109.5
H27A C27 H27C 109.5
H27B C27 H27C 109.5
C22 C28 H28A 109.5
C22 C28 H28B 109.5
H28A C28 H28B 109.5
C22 C28 H28C 109.5
H28A C28 H28C 109.5
H28B C28 H28C 109.5
C23 C29 C30 111.6(3)
C23 C29 C31 111.2(3)
C30 C29 C31 111.5(3)
C23 C29 C32 104.2(3)
C30 C29 C32 109.2(3)
C31 C29 C32 108.8(3)
C29 C30 H30A 109.5
C29 C30 H30B 109.5
H30A C30 H30B 109.5
C29 C30 H30C 109.5
H30A C30 H30C 109.5
H30B C30 H30C 109.5
C29 C31 H31A 109.5
C29 C31 H31B 109.5
H31A C31 H31B 109.5
C29 C31 H31C 109.5
H31A C31 H31C 109.5
H31B C31 H31C 109.5
C29 C32 H32A 109.5
C29 C32 H32B 109.5
H32A C32 H32B 109.5
C29 C32 H32C 109.5
H32A C32 H32C 109.5
H32B C32 H32C 109.5

loop_
_geom_bond_atom_site_label_1
_geom_bond_atom_site_label_2
_geom_bond_distance
W1 C21 1.882(3)
W1 C23 1.908(3)
W1 O2 1.9549(17)
W1 O1 1.9587(17)
W1 N1 2.022(2)
W1 C22 2.144(3)
W2 C23 1.768(4)
W2 O1 1.800(3)
W2 O2 1.989(3)
W2 N1 2.074(3)
W2 C22 2.383(5)
W2 C21 2.387(6)
F1 C8 1.341(3)
F2 C8 1.334(3)
F3 C8 1.337(3)
F4 C9 1.333(3)
F5 C9 1.334(3)
F6 C9 1.332(3)
F7 C18 1.336(4)
F8 C18 1.333(3)
F9 C18 1.345(3)
F10 C19 1.338(3)
F11 C19 1.330(3)
F12 C19 1.337(3)
O1 C1 1.384(3)
O2 C11 1.380(3)
N1 C3 1.420(3)
N1 C13 1.426(3)
C1 C2 1.527(3)
C1 C8 1.556(3)
C1 C9 1.557(3)
C2 C7 1.400(3)
C2 C3 1.403(3)
C3 C4 1.403(4)
C4 C5 1.382(4)
C4 H4 0.9500
C5 C6 1.386(4)
C5 H5 0.9500
C6 C7 1.384(4)
C6 C10 1.510(3)
C7 H7 0.9500
C10 H10A 0.9800
C10 H10B 0.9800
C10 H10C 0.9800
C11 C12 1.530(4)
C11 C19 1.544(4)
C11 C18 1.556(4)
C12 C17 1.400(4)
C12 C13 1.407(3)
C13 C14 1.401(3)
C14 C15 1.381(4)
C14 H14 0.9500
C15 C16 1.393(4)
C15 H15 0.9500
C16 C17 1.386(4)
C16 C20 1.510(4)
C17 H17 0.9500
C20 H20A 0.9800
C20 H20B 0.9800
C20 H20C 0.9800
C21 C22 1.456(4)
C21 C24 1.508(4)
C22 C23 1.453(4)
C22 C28 1.517(4)
C23 C29 1.496(4)
C24 C27 1.536(4)
C24 C25 1.536(4)
C24 C26 1.539(4)
C25 H25A 0.9800
C25 H25B 0.9800
C25 H25C 0.9800
C26 H26A 0.9800
C26 H26B 0.9800
C26 H26C 0.9800
C27 H27A 0.9800
C27 H27B 0.9800
C27 H27C 0.9800
C28 H28A 0.9800
C28 H28B 0.9800
C28 H28C 0.9800
C29 C30 1.533(5)
C29 C31 1.535(5)
C29 C32 1.539(5)
C30 H30A 0.9800
C30 H30B 0.9800
C30 H30C 0.9800
C31 H31A 0.9800
C31 H31B 0.9800
C31 H31C 0.9800
C32 H32A 0.9800
C32 H32B 0.9800
C32 H32C 0.9800
